data_4107070
loop_
_publ_author_name
'Subash Chandra Sahoo'
'Tanay Kundu'
'Rahul Banerjee'

_publ_contact_author_address
;Dr. Rahul Banerjee
Physical chemistry Division
National Chemical Laboratory, Pune
Dr. Homi Bhabha Road
Maharashtra-411008
;
_publ_contact_author_email r.banerjee@ncl.res.in
_publ_contact_author_fax '91 020 2590 2636'
_publ_contact_author_name 'Dr. Rahul Banerjee'
_publ_contact_author_phone '91 020 2590 2535'
_publ_section_title
;
 Helical Water Chain Mediated Proton Conductivity in Homochiral
 Metal-Organic Frameworks with Unprecedented Zeolitic unh-Topology
;
_journal_name_full 'Journal of the American Chemical Society'
_journal_page_first 17950
_journal_page_last 17958
_journal_paper_doi 10.1021/ja2078637
_journal_volume 133
_journal_year 2011
_chemical_absolute_configuration syn
_chemical_compound_source synthesized
_chemical_formula_moiety 'C11 H15 Br N2 O2 Zn'
_chemical_formula_sum 'C11 H15 Br N2 O2 Zn'
_chemical_formula_weight 352.54
_space_group_IT_number 169
_symmetry_cell_setting hexagonal
_symmetry_Int_Tables_number 169
_symmetry_space_group_name_Hall 'P 61'
_symmetry_space_group_name_H-M 'P 61'
_atom_sites_solution_hydrogens geom
_atom_sites_solution_primary direct
_atom_sites_solution_secondary difmap
_audit_creation_method SHELXL-97
_cell_angle_alpha 90.00
_cell_angle_beta 90.00
_cell_angle_gamma 120.00
_cell_formula_units_Z 6
_cell_length_a 17.8590(10)
_cell_length_b 17.8590(10)
_cell_length_c 10.5031(12)
_cell_measurement_reflns_used 5996
_cell_measurement_temperature 313(2)
_cell_measurement_theta_max 28.19
_cell_measurement_theta_min 2.28
_cell_volume 2901.1(4)
_computing_cell_refinement 'Bruker SMART'
_computing_data_collection 'Bruker SMART'
_computing_data_reduction 'Bruker SAINT'
_computing_molecular_graphics 'Bruker SHELXTL'
_computing_publication_material 'Bruker SHELXTL'
_computing_structure_refinement 'Bruker SHELXTL'
_computing_structure_solution 'Bruker SHELXTL'
_diffrn_ambient_temperature 313(2)
_diffrn_measured_fraction_theta_full 0.98
_diffrn_measured_fraction_theta_max 0.98
_diffrn_measurement_device_type 'CCD area detector'
_diffrn_measurement_method 'phi and omega scans'
_diffrn_radiation_monochromator graphite
_diffrn_radiation_type MoK\a
_diffrn_radiation_wavelength 0.71073
_diffrn_reflns_av_R_equivalents 0.0532
_diffrn_reflns_av_sigmaI/netI 0.0442
_diffrn_reflns_limit_h_max 23
_diffrn_reflns_limit_h_min -15
_diffrn_reflns_limit_k_max 20
_diffrn_reflns_limit_k_min -22
_diffrn_reflns_limit_l_max 13
_diffrn_reflns_limit_l_min -13
_diffrn_reflns_number 25614
_diffrn_reflns_theta_full 27.56
_diffrn_reflns_theta_max 27.56
_diffrn_reflns_theta_min 1.32
_diffrn_source 'fine-focus sealed tube'
_exptl_absorpt_coefficient_mu 3.330
_exptl_absorpt_correction_T_max 0.717
_exptl_absorpt_correction_T_min 0.454
_exptl_absorpt_correction_type multi-scan
_exptl_absorpt_process_details multi-scan
_exptl_crystal_colour colorless
_exptl_crystal_density_diffrn 1.211
_exptl_crystal_description rod
_exptl_crystal_F_000 1056.0
_exptl_crystal_size_max 0.3
_exptl_crystal_size_mid 0.2
_exptl_crystal_size_min 0.1
_refine_diff_density_max 0.901
_refine_diff_density_min -0.456
_refine_diff_density_rms 0.121
_refine_ls_abs_structure_details 'Flack H D (1983), Acta Cryst. A39, 876-881'
_refine_ls_abs_structure_Flack 0.07(2)
_refine_ls_extinction_method none
_refine_ls_goodness_of_fit_ref 1.071
_refine_ls_hydrogen_treatment constr
_refine_ls_matrix_type full
_refine_ls_number_parameters 157
_refine_ls_number_reflns 4368
_refine_ls_number_restraints 1
_refine_ls_restrained_S_all 1.071
_refine_ls_R_factor_all 0.0600
_refine_ls_R_factor_gt 0.0573
_refine_ls_shift/su_max 0.000
_refine_ls_shift/su_mean 0.000
_refine_ls_structure_factor_coef Fsqd
_refine_ls_weighting_details 'calc w=1/[\s^2^(Fo^2^)+(0.0872P)^2^+4.8147P] where P=(Fo^2^+2Fc^2^)/3'
_refine_ls_weighting_scheme calc
_refine_ls_wR_factor_gt 0.1512
_refine_ls_wR_factor_ref 0.1532
_reflns_number_gt 4137
_reflns_number_total 4368
_reflns_threshold_expression >2sigma(I)
_cod_data_source_file ja2078637_si_002_6.cif
_cod_data_source_block 2'
_cod_database_code 4107070

loop_
_symmetry_equiv_pos_as_xyz
'x, y, z'
'x-y, x, z+1/6'
'-y, x-y, z+1/3'
'-x, -y, z+1/2'
'-x+y, -x, z+2/3'
'y, -x+y, z+5/6'

loop_
_atom_site_label
_atom_site_type_symbol
_atom_site_fract_x
_atom_site_fract_y
_atom_site_fract_z
_atom_site_U_iso_or_equiv
_atom_site_adp_type
_atom_site_occupancy
_atom_site_symmetry_multiplicity
_atom_site_calc_flag
_atom_site_refinement_flags
Br1 Br 0.54637(8) 0.67742(6) 0.43001(12) 0.0793(3) Uani 1 1 d .
C1 C 0.6631(6) 0.4233(6) 0.4087(8) 0.060(2) Uani 1 1 d .
H1A H 0.6365 0.4207 0.3282 0.090 Uiso 1 1 calc R
H1B H 0.6397 0.3660 0.4426 0.090 Uiso 1 1 calc R
H1C H 0.7244 0.4485 0.3974 0.090 Uiso 1 1 calc R
C2 C 0.6453(4) 0.4782(5) 0.5007(5) 0.0347(13) Uani 1 1 d .
H2 H 0.6756 0.4814 0.5800 0.042 Uiso 1 1 calc R
C3 C 0.6786(6) 0.5679(8) 0.4572(11) 0.079(3) Uani 1 1 d .
H3A H 0.7403 0.5962 0.4487 0.119 Uiso 1 1 calc R
H3B H 0.6638 0.5984 0.5182 0.119 Uiso 1 1 calc R
H3C H 0.6534 0.5675 0.3763 0.119 Uiso 1 1 calc R
C4 C 0.5483(3) 0.4351(4) 0.5335(4) 0.0287(11) Uani 1 1 d .
H4 H 0.5285 0.3752 0.5584 0.034 Uiso 1 1 calc R
C5 C 0.4152(4) 0.3482(4) 0.4037(6) 0.0383(13) Uani 1 1 d .
H5A H 0.3799 0.3519 0.3367 0.046 Uiso 1 1 calc R
H5B H 0.3818 0.3328 0.4818 0.046 Uiso 1 1 calc R
C6 C 0.4348(4) 0.2770(4) 0.3709(5) 0.0328(12) Uani 1 1 d .
C7 C 0.4739(6) 0.2787(4) 0.2574(6) 0.0489(18) Uani 1 1 d .
H7 H 0.4843 0.3213 0.1978 0.059 Uiso 1 1 calc R
C8 C 0.2057(4) 0.4157(4) 0.6204(6) 0.0383(13) Uani 1 1 d .
H8 H 0.1818 0.3873 0.6967 0.046 Uiso 1 1 calc R
C9 C 0.2899(4) 0.4395(5) 0.5886(6) 0.0381(13) Uani 1 1 d .
H9 H 0.3215 0.4255 0.6443 0.046 Uiso 1 1 calc R
C10 C 0.2788(5) 0.4977(6) 0.3977(6) 0.0478(18) Uani 1 1 d .
H10 H 0.3029 0.5253 0.3210 0.057 Uiso 1 1 calc R
C11 C 0.4670(3) 0.5196(4) 0.1465(5) 0.0225(10) Uani 1 1 d .
N1 N 0.4929(3) 0.4334(3) 0.4201(3) 0.0195(7) Uani 1 1 d .
H1 H 0.5255 0.4457 0.3482 0.023 Uiso 1 1 calc R
N2 N 0.3281(3) 0.4823(3) 0.4798(4) 0.0318(10) Uani 1 1 d .
O1 O 0.4275(3) 0.5174(4) 0.2451(4) 0.0469(12) Uani 1 1 d .
O2 O 0.4830(3) 0.5092(3) 0.6360(3) 0.0279(8) Uani 1 1 d .
Zn1 Zn 0.45615(4) 0.52621(4) 0.44051(5) 0.02319(16) Uani 1 1 d .

loop_
_atom_site_aniso_label
_atom_site_aniso_U_11
_atom_site_aniso_U_22
_atom_site_aniso_U_33
_atom_site_aniso_U_23
_atom_site_aniso_U_13
_atom_site_aniso_U_12
Br1 0.1083(8) 0.0537(5) 0.0813(7) 0.0033(5) -0.0044(6) 0.0445(5)
C1 0.072(5) 0.098(6) 0.048(4) -0.018(4) 0.007(3) 0.070(5)
C2 0.029(3) 0.064(4) 0.026(3) -0.004(2) -0.005(2) 0.034(3)
C3 0.057(5) 0.113(8) 0.080(7) -0.012(6) 0.011(5) 0.052(6)
C4 0.032(3) 0.056(3) 0.012(2) 0.000(2) -0.0069(18) 0.032(3)
C5 0.047(3) 0.040(3) 0.041(3) -0.009(2) -0.010(3) 0.032(3)
C6 0.054(4) 0.031(3) 0.025(3) -0.005(2) -0.010(2) 0.030(3)
C7 0.101(6) 0.031(3) 0.028(3) 0.001(2) 0.009(3) 0.043(3)
C8 0.037(3) 0.061(4) 0.027(3) 0.010(3) 0.008(2) 0.032(3)
C9 0.045(3) 0.060(4) 0.023(3) 0.010(2) 0.004(2) 0.036(3)
C10 0.059(4) 0.089(5) 0.021(3) 0.013(3) 0.012(3) 0.056(4)
C11 0.019(2) 0.039(3) 0.018(2) -0.0020(18) -0.0026(16) 0.021(2)
N1 0.0230(18) 0.034(2) 0.0084(17) -0.0077(14) -0.0063(13) 0.0191(17)
N2 0.035(2) 0.053(3) 0.024(2) -0.0003(19) 0.0030(17) 0.035(2)
O1 0.051(3) 0.099(4) 0.021(2) 0.005(2) 0.0027(18) 0.060(3)
O2 0.039(2) 0.044(2) 0.0180(17) -0.0025(14) 0.0003(14) 0.0338(18)
Zn1 0.0342(3) 0.0358(3) 0.0154(2) -0.0020(2) -0.0015(2) 0.0294(3)

loop_
_atom_type_symbol
_atom_type_description
_atom_type_scat_dispersion_real
_atom_type_scat_dispersion_imag
_atom_type_scat_source
C C 0.0033 0.0016 'International Tables Vol C Tables 4.2.6.8 and 6.1.1.4'
Br Br -0.2901 2.4595 'International Tables Vol C Tables 4.2.6.8 and 6.1.1.4'
N N 0.0061 0.0033 'International Tables Vol C Tables 4.2.6.8 and 6.1.1.4'
O O 0.0106 0.0060 'International Tables Vol C Tables 4.2.6.8 and 6.1.1.4'
Zn Zn 0.2839 1.4301 'International Tables Vol C Tables 4.2.6.8 and 6.1.1.4'
H H 0.0000 0.0000 'International Tables Vol C Tables 4.2.6.8 and 6.1.1.4'

loop_
_geom_angle_atom_site_label_1
_geom_angle_atom_site_label_2
_geom_angle_atom_site_label_3
_geom_angle
_geom_angle_site_symmetry_1
_geom_angle_site_symmetry_3
C2 C1 H1A 109.5 . .
C2 C1 H1B 109.5 . .
H1A C1 H1B 109.5 . .
C2 C1 H1C 109.5 . .
H1A C1 H1C 109.5 . .
H1B C1 H1C 109.5 . .
C3 C2 C1 113.8(7) . .
C3 C2 C4 110.7(5) . .
C1 C2 C4 111.4(6) . .
C3 C2 H2 106.8 . .
C1 C2 H2 106.8 . .
C4 C2 H2 106.8 . .
C2 C3 H3A 109.5 . .
C2 C3 H3B 109.5 . .
H3A C3 H3B 109.5 . .
C2 C3 H3C 109.5 . .
H3A C3 H3C 109.5 . .
H3B C3 H3C 109.5 . .
C11 C4 N1 109.1(4) 4_665 .
C11 C4 C2 111.2(5) 4_665 .
N1 C4 C2 112.8(4) . .
C11 C4 H4 107.9 4_665 .
N1 C4 H4 107.9 . .
C2 C4 H4 107.9 . .
N1 C5 C6 113.6(5) . .
N1 C5 H5A 108.8 . .
C6 C5 H5A 108.8 . .
N1 C5 H5B 108.8 . .
C6 C5 H5B 108.8 . .
H5A C5 H5B 107.7 . .
C7 C6 C8 117.9(5) . 6_554
C7 C6 C5 120.4(5) . .
C8 C6 C5 121.6(5) 6_554 .
C10 C7 C6 121.0(6) 6_554 .
C10 C7 H7 119.5 6_554 .
C6 C7 H7 119.5 . .
C6 C8 C9 119.1(5) 2 .
C6 C8 H8 120.5 2 .
C9 C8 H8 120.5 . .
N2 C9 C8 122.7(5) . .
N2 C9 H9 118.7 . .
C8 C9 H9 118.7 . .
N2 C10 C7 122.0(6) . 2
N2 C10 H10 119.0 . .
C7 C10 H10 119.0 2 .
O2 C11 O1 125.2(5) 4_664 .
O2 C11 C4 120.4(4) 4_664 4_664
O1 C11 C4 114.4(4) . 4_664
C5 N1 C4 112.1(4) . .
C5 N1 Zn1 109.1(3) . .
C4 N1 Zn1 111.1(3) . .
C5 N1 H1 108.1 . .
C4 N1 H1 108.1 . .
Zn1 N1 H1 108.1 . .
C10 N2 C9 117.2(5) . .
C10 N2 Zn1 120.4(4) . .
C9 N2 Zn1 122.3(4) . .
C11 O1 Zn1 134.3(4) . .
C11 O2 Zn1 113.5(3) 4_665 .
N2 Zn1 N1 116.89(19) . .
N2 Zn1 O1 89.13(18) . .
N1 Zn1 O1 90.07(16) . .
N2 Zn1 O2 92.21(17) . .
N1 Zn1 O2 78.76(13) . .
O1 Zn1 O2 168.09(18) . .
N2 Zn1 Br1 116.07(14) . .
N1 Zn1 Br1 127.01(12) . .
O1 Zn1 Br1 92.39(16) . .
O2 Zn1 Br1 97.63(12) . .

loop_
_geom_bond_atom_site_label_1
_geom_bond_atom_site_label_2
_geom_bond_distance
_geom_bond_site_symmetry_2
Br1 Zn1 2.3557(12) .
C1 C2 1.519(8) .
C1 H1A 0.9600 .
C1 H1B 0.9600 .
C1 H1C 0.9600 .
C2 C3 1.475(14) .
C2 C4 1.542(8) .
C2 H2 0.9800 .
C3 H3A 0.9600 .
C3 H3B 0.9600 .
C3 H3C 0.9600 .
C4 C11 1.536(7) 4_665
C4 N1 1.539(5) .
C4 H4 0.9800 .
C5 N1 1.470(8) .
C5 C6 1.516(8) .
C5 H5A 0.9700 .
C5 H5B 0.9700 .
C6 C7 1.375(9) .
C6 C8 1.377(8) 6_554
C7 C10 1.360(9) 6_554
C7 H7 0.9300 .
C8 C6 1.377(8) 2
C8 C9 1.383(8) .
C8 H8 0.9300 .
C9 N2 1.355(8) .
C9 H9 0.9300 .
C10 N2 1.354(8) .
C10 C7 1.360(9) 2
C10 H10 0.9300 .
C11 O2 1.238(6) 4_664
C11 O1 1.243(7) .
C11 C4 1.536(7) 4_664
N1 Zn1 2.078(4) .
N1 H1 0.9100 .
N2 Zn1 2.056(5) .
O1 Zn1 2.102(4) .
O2 C11 1.237(6) 4_665
O2 Zn1 2.164(4) .

loop_
_geom_torsion_atom_site_label_1
_geom_torsion_atom_site_label_2
_geom_torsion_atom_site_label_3
_geom_torsion_atom_site_label_4
_geom_torsion
_geom_torsion_site_symmetry_1
_geom_torsion_site_symmetry_4
C3 C2 C4 C11 -64.2(7) . 4_665
C1 C2 C4 C11 168.1(5) . 4_665
C3 C2 C4 N1 58.7(8) . .
C1 C2 C4 N1 -69.1(7) . .
N1 C5 C6 C7 -65.2(8) . .
N1 C5 C6 C8 113.5(7) . 6_554
C8 C6 C7 C10 -3.8(11) 6_554 6_554
C5 C6 C7 C10 175.0(7) . 6_554
C6 C8 C9 N2 1.2(10) 2 .
C6 C5 N1 C4 -64.0(6) . .
C6 C5 N1 Zn1 172.5(4) . .
C11 C4 N1 C5 -102.4(5) 4_665 .
C2 C4 N1 C5 133.6(5) . .
C11 C4 N1 Zn1 19.9(5) 4_665 .
C2 C4 N1 Zn1 -104.1(4) . .
C7 C10 N2 C9 2.1(11) 2 .
C7 C10 N2 Zn1 -176.2(6) 2 .
C8 C9 N2 C10 -3.4(10) . .
C8 C9 N2 Zn1 174.8(5) . .
O2 C11 O1 Zn1 34.1(10) 4_664 .
C4 C11 O1 Zn1 -144.0(5) 4_664 .
C10 N2 Zn1 N1 -118.2(5) . .
C9 N2 Zn1 N1 63.6(5) . .
C10 N2 Zn1 O1 -28.6(6) . .
C9 N2 Zn1 O1 153.3(5) . .
C10 N2 Zn1 O2 163.3(5) . .
C9 N2 Zn1 O2 -14.9(5) . .
C10 N2 Zn1 Br1 63.7(6) . .
C9 N2 Zn1 Br1 -114.5(5) . .
C5 N1 Zn1 N2 15.1(4) . .
C4 N1 Zn1 N2 -109.0(3) . .
C5 N1 Zn1 O1 -74.0(4) . .
C4 N1 Zn1 O1 161.9(3) . .
C5 N1 Zn1 O2 101.8(4) . .
C4 N1 Zn1 O2 -22.2(3) . .
C5 N1 Zn1 Br1 -167.0(3) . .
C4 N1 Zn1 Br1 68.9(3) . .
C11 O1 Zn1 N2 -166.6(6) . .
C11 O1 Zn1 N1 -49.7(6) . .
C11 O1 Zn1 O2 -70.0(12) . .
C11 O1 Zn1 Br1 77.3(6) . .
C11 O2 Zn1 N2 140.3(4) 4_665 .
C11 O2 Zn1 N1 23.3(4) 4_665 .
C11 O2 Zn1 O1 44.0(10) 4_665 .
C11 O2 Zn1 Br1 -103.0(4) 4_665 .
